data_2015397
loop_
_publ_author_name
'F\'abry, Jan'
'Du\<sek, Michal'
'Fejfarov\'a, Karla'
'Krupkov\'a, Radmila'
'Van\<ek, P\<remysl'
'C\'isa\<rov\'a, Ivana'

_publ_section_title
;
 Dirubidium fluorotrioxophosphate, Rb~2~PO~3~F, at 290 and 130K, and
 dicaesium fluorotrioxophosphate, Cs~2~PO~3~F, at 240 and 100K
;
_journal_coeditor_code SQ3009
_journal_issue 6
_journal_name_full 'Acta Crystallographica Section C'
_journal_page_first i49
_journal_page_last i52
_journal_paper_doi 10.1107/S0108270106016350
_journal_volume 62
_journal_year 2006
_chemical_formula_iupac 'Cs2 P O3 F'
_chemical_formula_moiety '2Cs +, F O3 P 2-'
_chemical_formula_sum 'Cs2 F O3 P'
_chemical_formula_weight 363.8
_chemical_name_systematic
;
Dicaesium fluorotrioxophosphate
;
_space_group_IT_number 62
_symmetry_cell_setting orthorhombic
_symmetry_space_group_name_Hall '-P 2ac 2n'
_symmetry_space_group_name_H-M 'P n m a'
_cell_angle_alpha 90
_cell_angle_beta 90
_cell_angle_gamma 90
_cell_formula_units_Z 4
_cell_length_a 8.2821(8)
_cell_length_b 6.3577(6)
_cell_length_c 10.9827(8)
_cell_measurement_reflns_used 9972
_cell_measurement_temperature 100.0(10)
_cell_measurement_theta_max 26.57
_cell_measurement_theta_min 3.08
_cell_volume 578.30(9)
_computing_cell_refinement 'Crysalis RED (Oxford Diffraction, 2005)'
_computing_data_collection 'Crysalis CCD (Oxford Diffraction, 2005)'
_computing_data_reduction 'Crysalis RED'
_computing_publication_material JANA2000
_computing_structure_refinement 'JANA2000 (Pet\<r\'i\<cek <i>et al.</i>,  2000)'
_computing_structure_solution 'SIR97 (Altomare <i>et al.</i>,  1999)'
_diffrn_ambient_temperature 100.0(10)
_diffrn_detector_area_resol_mean 8.3438
_diffrn_measured_fraction_theta_full 1.00
_diffrn_measurement_device_type 'Oxford Diffraction Mode ?? CCD'
_diffrn_measurement_method
;
\w scans
;
_diffrn_radiation_monochromator graphite
_diffrn_radiation_source 'Enhance (Mo) X-ray Source'
_diffrn_radiation_type 'Mo K\a'
_diffrn_radiation_wavelength 0.71069
_diffrn_reflns_av_R_equivalents 0.0376
_diffrn_reflns_av_sigmaI/netI 0.0072
_diffrn_reflns_limit_h_max 10
_diffrn_reflns_limit_h_min -10
_diffrn_reflns_limit_k_max 7
_diffrn_reflns_limit_k_min -7
_diffrn_reflns_limit_l_max 13
_diffrn_reflns_limit_l_min -13
_diffrn_reflns_number 6856
_diffrn_reflns_reduction_process
; Integration of the CCD images was done by program Crysalis RED (Oxford
 Diffaction, 2005)
The same program was used for indexing of the
crystal shape, its refinement and absorption correction.
;
_diffrn_reflns_theta_full 26.56
_diffrn_reflns_theta_max 26.56
_diffrn_reflns_theta_min 3.71
_diffrn_standards_number 0
_exptl_absorpt_coefficient_mu 12.811
_exptl_absorpt_correction_T_max 0.43390
_exptl_absorpt_correction_T_min 0.16119
_exptl_absorpt_correction_type analytical
_exptl_absorpt_process_details
;
CrysAlis RED (Oxford Diffraction, 2005).
Analytical numeric absorption correction using a multifaceted crystal
model based on expressions derived by Clark & Reid (1995).
;
_exptl_crystal_colour colourless
_exptl_crystal_density_diffrn 4.1769
_exptl_crystal_description 'prism elongated along a'
_exptl_crystal_F_000 632
_exptl_crystal_size_max 0.24701
_exptl_crystal_size_mid 0.09308
_exptl_crystal_size_min 0.02717
_refine_diff_density_max 0.37
_refine_diff_density_min -0.41
_refine_ls_extinction_coef 0.040(5)
_refine_ls_extinction_method 'B-C type 1 Lorentzian isotropic (Becker & Coppens, 1974)'
_refine_ls_goodness_of_fit_ref 1.52
_refine_ls_hydrogen_treatment undef
_refine_ls_number_constraints 0
_refine_ls_number_parameters 42
_refine_ls_number_reflns 939
_refine_ls_number_restraints 0
_refine_ls_R_factor_all 0.0191
_refine_ls_R_factor_gt 0.0165
_refine_ls_shift/su_max 0.0138
_refine_ls_shift/su_mean 0.0015
_refine_ls_structure_factor_coef F
_refine_ls_weighting_details w=1/[\s^2^(F)+0.0004F^2^]
_refine_ls_weighting_scheme sigma
_refine_ls_wR_factor_gt 0.0334
_refine_ls_wR_factor_ref 0.0356
_reflns_number_gt 849
_reflns_number_total 939
_reflns_threshold_expression I>3\s(I)
_cod_data_source_file sq3009.cif
_cod_data_source_block II_100
_cod_database_code 2015397

loop_
_symmetry_equiv_pos_site_id
_symmetry_equiv_pos_as_xyz
1 x,y,z
2 1/2+x,y,1/2-z
3 1/2-x,1/2+y,1/2+z
4 -x,1/2+y,-z
5 -x,-y,-z
6 1/2-x,-y,1/2+z
7 1/2+x,1/2-y,1/2-z
8 x,1/2-y,z

loop_
_atom_site_type_symbol
_atom_site_label
_atom_site_fract_x
_atom_site_fract_y
_atom_site_fract_z
_atom_site_U_iso_or_equiv
_atom_site_adp_type
_atom_site_calc_flag
_atom_site_occupancy
Cs Cs1 0.17283(4) 0.25 0.08342(3) 0.00966(15) Uani d 1
Cs Cs2 -0.00169(4) 0.25 0.71520(4) 0.00956(15) Uani d 1
P P 0.2464(2) 0.25 0.41686(13) 0.0072(4) Uani d 1
O O1 0.2984(6) 0.25 0.5490(4) 0.0134(13) Uani d 1
O O2 0.2825(4) 0.0483(5) 0.3489(3) 0.0143(9) Uani d 1
F F 0.0491(5) 0.25 0.4253(4) 0.0184(13) Uani d 1

loop_
_atom_site_aniso_label
_atom_site_aniso_U_11
_atom_site_aniso_U_22
_atom_site_aniso_U_33
_atom_site_aniso_U_12
_atom_site_aniso_U_13
_atom_site_aniso_U_23
_atom_site_aniso_type_symbol
Cs1 0.0092(2) 0.0093(3) 0.0106(3) 0 0.00006(14) 0 Cs
Cs2 0.0084(3) 0.0107(3) 0.0096(2) 0 0.00066(13) 0 Cs
P 0.0071(7) 0.0055(8) 0.0091(8) 0 -0.0003(6) 0 P
O1 0.013(2) 0.015(2) 0.013(2) 0 0.0023(19) 0 O
O2 0.0180(15) 0.0105(15) 0.0145(16) 0.0033(14) 0.0021(14) -0.0048(12) O
F 0.0076(18) 0.032(2) 0.016(2) 0 0.0014(16) 0 F

loop_
_atom_type_symbol
_atom_type_scat_dispersion_real
_atom_type_scat_dispersion_imag
_atom_type_scat_source
Cs -0.368 2.119 'International Tables Vol C Tables  4.2.6.8 and 6.1.1.4'
P 0.102 0.094 'International Tables Vol C Tables  4.2.6.8 and 6.1.1.4'
O 0.011 0.006 'International Tables Vol C Tables  4.2.6.8 and 6.1.1.4'
F 0.017 0.010 'International Tables Vol C Tables  4.2.6.8 and 6.1.1.4'

loop_
_exptl_crystal_face_index_h
_exptl_crystal_face_index_k
_exptl_crystal_face_index_l
_exptl_crystal_face_perp_dist
-1 -19 5 0.06547
-5 28 -9 0.03221
14 -6 17 0.12867
-10 1 -1 0.24701
1 -1 -15 0.02717
0 1 15 0.04284
-7 1 27 0.07749
30 4 13 0.11809
0 -4 -15 0.05043
-13 -11 17 0.15569

loop_
_geom_angle_atom_site_label_1
_geom_angle_atom_site_label_2
_geom_angle_atom_site_label_3
_geom_angle_site_symmetry_1
_geom_angle_site_symmetry_3
_geom_angle
_geom_angle_publ_flag
O1 P O2 . . 114.64(15) no
O1 P O2 . 8_555 114.64(15) no
O1 P F . . 103.3(2) no
O2 P O2 . 8_555 115.82(19) no
O2 P F . . 102.99(16) no
O2 P O2 8_555 . 115.82(19) no
O2 P F 8_555 . 102.99(16) no

loop_
_geom_bond_atom_site_label_1
_geom_bond_atom_site_label_2
_geom_bond_site_symmetry_2
_geom_bond_distance
_geom_bond_publ_flag
P O1 . 1.514(5) no
P O2 . 1.513(3) no
P O2 8_555 1.513(3) no
P F . 1.637(4) no
Cs1 O1 2_455 3.425(5) no
Cs1 O1 6_554 3.2101(6) no
Cs1 O1 6_564 3.2101(6) no
Cs1 O2 . 3.312(3) no
Cs1 O2 2_455 3.556(3) no
Cs1 O2 6_554 3.220(3) no
Cs1 O2 3_554 3.220(3) no
Cs1 O2 7_455 3.556(3) no
Cs1 O2 8_555 3.312(3) no
Cs1 F . 3.892(4) no
Cs1 F 2_555 3.118(4) no
Cs2 O1 . 3.083(5) no
Cs2 O1 2_456 3.073(5) no
Cs2 O2 5_556 3.082(3) no
Cs2 O2 6_555 3.008(3) no
Cs2 O2 3_555 3.008(3) no
Cs2 O2 4_556 3.082(3) no
Cs2 F . 3.212(4) no
Cs2 F 5_556 3.5551(17) no
Cs2 F 5_566 3.5551(17) no
